data_2300586
loop_
_publ_author_name
'Woodward, P.M.'
'Baba-Kishi, K.Z.'

_publ_section_title
;
 Crystal structures of the relaxor oxide Pb2 (Sc Ta) O6 in the
 paraelectric and ferroelectric states
;
_journal_name_full 'Journal of Applied Crystallography'
_journal_page_first 233
_journal_page_last 242
_journal_volume 35
_journal_year 2002
_chemical_formula_sum 'O6 Pb2 Sc Ta'
_chemical_name_systematic 'Pb2 ((Sc Ta) O6)'
_space_group_IT_number 146
_symmetry_space_group_name_Hall 'P 3*'
_symmetry_space_group_name_H-M 'R 3 :R'
_cell_angle_alpha 89.8488
_cell_angle_beta 89.8488
_cell_angle_gamma 89.8488
_cell_formula_units_Z 4
_cell_length_a 8.15231
_cell_length_b 8.15231
_cell_length_c 8.15231
_cell_volume 541.798
_citation_journal_id_ASTM JACGAR
_cod_data_source_file Woodward_JACGAR_2002_363.cif
_cod_data_source_block O6Pb2Sc1Ta1
_cod_original_cell_volume 541.7982
_cod_original_sg_symbol_Hall 'R 3 (-y+z,x+z,-x+y+z)'
_cod_original_formula_sum 'O6 Pb2 Sc1 Ta1'
_cod_database_code 2300586

loop_
_symmetry_equiv_pos_as_xyz
x,y,z
z,x,y
y,z,x

loop_
_atom_site_label
_atom_site_type_symbol
_atom_site_fract_x
_atom_site_fract_y
_atom_site_fract_z
_atom_site_occupancy
_atom_site_U_iso_or_equiv
Pb1 Pb+2 0.27 0.27 0.27 1 0.0
O1 O-2 0.24 -0.019 0.002 1 0.0
O6 O-2 0.507 0.7417 -0.016 1 0.0
O3 O-2 0.2526 0.482 0.005 1 0.0
Sc1 Sc+3 0 0 0 0.24 0.0
O8 O-2 0.475 0.499 -0.249 1 0.0
Pb2 Pb+2 0.764 0.764 0.764 1 0.0
Sc3 Sc+3 0.5 0.5 0 0.24 0.0
Pb3 Pb+2 0.274 0.264 0.765 1 0.0
O7 O-2 0.484 0.475 0.2403 1 0.0
Ta3 Ta+5 0.5 0.5 0 0.76 0.0
Pb4 Pb+2 0.255 0.7758 0.755 1 0.0
Sc4 Sc+3 0.5 0 0 0.76 0.0
O5 O-2 0.493 0.25 -0.031 1 0.0
Ta1 Ta+5 0 0 0 0.76 0.0
Sc2 Sc+3 0.5 0.5 0.5 0.76 0.0
O4 O-2 0.739 0.48 -0.014 1 0.0
Ta2 Ta+5 0.5 0.5 0.5 0.24 0.0
Ta4 Ta+5 0.5 0 0 0.24 0.0
O2 O-2 -0.249 -0.026 -0.012 1 0.0
